data_1562073
loop_
_publ_author_name
'Kuai, Hai-Wei'
'Lv, Gao-Chao'
'Hou, Chao'
'Sun, Wei-Yin'

_publ_section_title
;
 Anion-controlled assembly of metal 3,5-bis(benzimidazol-1-ylmethyl)
 benzoate complexes: Synthesis, characterization and property
;
_journal_name_full 'Journal of Solid State Chemistry'
_journal_page_first 2
_journal_page_last 16
_journal_paper_doi 10.1016/j.jssc.2014.02.028
_journal_volume 223
_journal_year 2015
_chemical_formula_moiety 'C46 H33 Cd N8 O4, 2(H2 O)'
_chemical_formula_sum 'C46 H37 Cd N8 O6'
_chemical_formula_weight 910.24
_space_group_IT_number 15
_space_group_name_Hall '-C 2yc'
_space_group_name_H-M_alt 'C 1 2/c 1'
_symmetry_cell_setting monoclinic
_symmetry_space_group_name_Hall '-C 2yc'
_symmetry_space_group_name_H-M 'C 1 2/c 1'
_atom_sites_solution_hydrogens geom
_atom_sites_solution_primary direct
_atom_sites_solution_secondary difmap
_audit_creation_method SHELXL-97
_cell_angle_alpha 90.00
_cell_angle_beta 120.3890(10)
_cell_angle_gamma 90.00
_cell_formula_units_Z 8
_cell_length_a 19.2399(9)
_cell_length_b 31.1190(14)
_cell_length_c 15.4479(7)
_cell_measurement_reflns_used 5490
_cell_measurement_temperature 293(2)
_cell_measurement_theta_max 22.85
_cell_measurement_theta_min 2.41
_cell_volume 7978.3(6)
_computing_structure_refinement 'SHELXL-97 (Sheldrick, 1997)'
_computing_structure_solution 'SHELXS-97 (Sheldrick, 1990)'
_diffrn_ambient_temperature 293(2)
_diffrn_measured_fraction_theta_full 0.985
_diffrn_measured_fraction_theta_max 0.985
_diffrn_measurement_device_type 'Bruker Smart Apex CCD'
_diffrn_measurement_method 'phi and omega scans'
_diffrn_radiation_monochromator graphite
_diffrn_radiation_source 'fine-focus sealed tube'
_diffrn_radiation_type MoK\a
_diffrn_radiation_wavelength 0.71073
_diffrn_reflns_av_R_equivalents 0.0358
_diffrn_reflns_av_sigmaI/netI 0.0629
_diffrn_reflns_limit_h_max 25
_diffrn_reflns_limit_h_min -11
_diffrn_reflns_limit_k_max 38
_diffrn_reflns_limit_k_min -41
_diffrn_reflns_limit_l_max 19
_diffrn_reflns_limit_l_min -20
_diffrn_reflns_number 24918
_diffrn_reflns_theta_full 28.00
_diffrn_reflns_theta_max 28.00
_diffrn_reflns_theta_min 2.01
_exptl_absorpt_coefficient_mu 0.610
_exptl_absorpt_correction_T_max 0.9415
_exptl_absorpt_correction_T_min 0.9415
_exptl_absorpt_correction_type multi-scan
_exptl_absorpt_process_details '(SADBAS; Sheldrick, 1996)'
_exptl_crystal_colour colorless
_exptl_crystal_density_diffrn 1.516
_exptl_crystal_density_method 'not measured'
_exptl_crystal_description block
_exptl_crystal_F_000 3720
_exptl_crystal_size_max 0.10
_exptl_crystal_size_mid 0.10
_exptl_crystal_size_min 0.10
_refine_diff_density_max 2.113
_refine_diff_density_min -2.004
_refine_diff_density_rms 0.116
_refine_ls_extinction_method none
_refine_ls_goodness_of_fit_ref 1.029
_refine_ls_hydrogen_treatment constr
_refine_ls_matrix_type full
_refine_ls_number_parameters 529
_refine_ls_number_reflns 9503
_refine_ls_number_restraints 114
_refine_ls_restrained_S_all 1.046
_refine_ls_R_factor_all 0.0910
_refine_ls_R_factor_gt 0.0663
_refine_ls_shift/su_max 0.001
_refine_ls_shift/su_mean 0.000
_refine_ls_structure_factor_coef Fsqd
_refine_ls_weighting_details 'calc w=1/[\s^2^(Fo^2^)+(0.1202P)^2^] where P=(Fo^2^+2Fc^2^)/3'
_refine_ls_weighting_scheme calc
_refine_ls_wR_factor_gt 0.1902
_refine_ls_wR_factor_ref 0.2072
_reflns_number_gt 6282
_reflns_number_total 9503
_reflns_threshold_expression >2sigma(I)
_cod_data_source_file JSSC-2015-223-2.cif
_cod_data_source_block 1
_cod_depositor_comments
;
The following automatic conversions were performed:

data item '_symmetry_cell_setting' value 'Monoclinic' was changed to
'monoclinic' in accordance with the built-in table derived from the
CIF Core dictionary named 'cif_core.dic' version 2.4.5 last updated
on 2014-11-21.

Automatic conversion script
Id: cif_fix_values 8369 2020-08-20 11:38:08Z andrius 
;
_cod_original_sg_symbol_Hall '-C 2yc '
_cod_original_sg_symbol_H-M 'C2/c  '
_cod_database_code 1562073

loop_
_symmetry_equiv_pos_as_xyz
'x, y, z'
'-x, y, -z+1/2'
'x+1/2, y+1/2, z'
'-x+1/2, y+1/2, -z+1/2'
'-x, -y, -z'
'x, -y, z-1/2'
'-x+1/2, -y+1/2, -z'
'x+1/2, -y+1/2, z-1/2'

loop_
_atom_site_label
_atom_site_type_symbol
_atom_site_fract_x
_atom_site_fract_y
_atom_site_fract_z
_atom_site_U_iso_or_equiv
_atom_site_adp_type
_atom_site_occupancy
_atom_site_symmetry_multiplicity
_atom_site_calc_flag
_atom_site_refinement_flags
_atom_site_disorder_assembly
_atom_site_disorder_group
Cd1 Cd 0.65362(2) 0.128532(10) 0.59447(2) 0.03706(14) Uani 1 1 d . . .
N11 N 0.9851(6) -0.1717(4) 0.8466(8) 0.094(2) Uani 0.644(5) 1 d PU A 1
N12 N 0.9723(5) -0.1055(3) 0.8967(7) 0.0748(18) Uani 0.644(5) 1 d PDU A 1
N31 N 0.6120(3) 0.05961(13) 0.6086(3) 0.0460(10) Uani 1 1 d . . .
N32 N 0.6099(3) -0.01152(13) 0.6181(3) 0.0502(11) Uani 1 1 d . . .
N111 N 0.7185(2) 0.19509(13) 0.6145(3) 0.0419(9) Uani 1 1 d . . .
N112 N 0.7421(2) 0.26529(12) 0.6482(3) 0.0414(9) Uani 1 1 d . . .
N131 N 0.7887(3) 0.36981(13) 1.2273(3) 0.0528(12) Uani 1 1 d . . .
N132 N 0.7598(3) 0.33793(13) 1.0828(3) 0.0484(11) Uani 1 1 d . . .
N11' N 1.0565(11) -0.0834(7) 1.1254(15) 0.094(2) Uani 0.356(5) 1 d P A 2
N12' N 0.9866(9) -0.0836(4) 0.9734(11) 0.0748(18) Uani 0.356(5) 1 d PD A 2
O1 O 0.6643(3) -0.11302(18) 0.9562(4) 0.091 Uani 1 1 d . . .
O2 O 0.7678(3) -0.08224(15) 1.0704(4) 0.079 Uani 1 1 d . . .
O3 O 1.0224(3) 0.35657(16) 0.9551(4) 0.079 Uani 1 1 d . . .
O4 O 1.0400(2) 0.32705(15) 1.0893(3) 0.071 Uani 1 1 d . . .
O5 O 0.9359(4) 0.2605(2) 0.2658(5) 0.139(3) Uani 1 1 d . . .
O6 O 0.8910(12) 0.9681(4) 0.2046(11) 0.172(7) Uani 0.50 1 d P . .
O7 O 0.5000 0.8727(4) 0.7500 0.185(6) Uani 1 2 d S . .
C1 C 0.8476(4) -0.06730(18) 0.8612(5) 0.0614(16) Uani 1 1 d . A .
C2 C 0.7855(4) -0.06081(18) 0.7624(5) 0.0584(16) Uani 1 1 d . . .
H1 H 0.7982 -0.0538 0.7135 0.070 Uiso 1 1 calc R . .
C3 C 0.7056(4) -0.06454(16) 0.7360(5) 0.0543(15) Uani 1 1 d . . .
C4 C 0.6875(4) -0.07629(16) 0.8089(5) 0.0593(16) Uani 1 1 d . . .
H2 H 0.6341 -0.0809 0.7908 0.071 Uiso 1 1 calc R . .
C5 C 0.7488(4) -0.08142(18) 0.9104(5) 0.0659(19) Uani 1 1 d D . .
C6 C 0.8283(4) -0.07767(18) 0.9329(5) 0.0657(18) Uani 1 1 d . . .
H3 H 0.8696 -0.0823 0.9985 0.079 Uiso 1 1 calc R . .
C11 C 0.9337(5) -0.0643(2) 0.8842(7) 0.088(2) Uani 1 1 d DU . .
H4 H 0.9346 -0.0488 0.8302 0.105 Uiso 0.644(5) 1 calc PR A 1
H5 H 0.9646 -0.0477 0.9452 0.105 Uiso 0.644(5) 1 calc PR A 1
H4' H 0.9391 -0.0783 0.8319 0.105 Uiso 0.356(5) 1 d PR A 2
H5' H 0.9475 -0.0342 0.8853 0.105 Uiso 0.356(5) 1 d PR A 2
C12 C 0.9557(8) -0.1344(4) 0.8191(11) 0.087(3) Uani 0.644(5) 1 d PU A 1
H6 H 0.9250 -0.1267 0.7518 0.105 Uiso 0.644(5) 1 calc PR A 1
C13 C 1.0170(5) -0.1698(3) 0.9437(7) 0.0894(18) Uani 1 1 d DU . .
C14 C 1.0138(4) -0.1291(2) 0.9841(5) 0.0670(15) Uani 1 1 d DU A .
C15 C 1.0543(4) -0.1225(3) 1.0860(5) 0.0788(18) Uani 1 1 d DU . .
C16 C 1.0944(5) -0.1558(3) 1.1461(7) 0.108(2) Uani 1 1 d DU A .
H7 H 1.1215 -0.1523 1.2154 0.130 Uiso 1 1 calc R . .
C17 C 1.0959(6) -0.1950(3) 1.1064(8) 0.117(3) Uani 1 1 d DU . .
H8 H 1.1237 -0.2174 1.1500 0.141 Uiso 1 1 calc R A .
C18 C 1.0597(5) -0.2022(3) 1.0088(7) 0.105(2) Uani 1 1 d DU A .
H9 H 1.0633 -0.2290 0.9847 0.126 Uiso 1 1 calc R . .
C31 C 0.6403(4) -0.05599(18) 0.6307(5) 0.0622(16) Uani 1 1 d . . .
H10 H 0.6609 -0.0609 0.5857 0.075 Uiso 1 1 calc R . .
H11 H 0.5963 -0.0759 0.6126 0.075 Uiso 1 1 calc R . .
C32 C 0.6467(3) 0.02380(17) 0.6095(4) 0.0480(13) Uani 1 1 d . . .
H12 H 0.6928 0.0225 0.6045 0.058 Uiso 1 1 calc R . .
C33 C 0.5472(3) 0.04739(17) 0.6191(4) 0.0437(11) Uani 1 1 d . . .
C34 C 0.5441(3) 0.00252(16) 0.6226(4) 0.0465(12) Uani 1 1 d . . .
C35 C 0.4841(4) -0.0190(2) 0.6284(4) 0.0602(15) Uani 1 1 d . . .
H13 H 0.4834 -0.0488 0.6320 0.072 Uiso 1 1 calc R . .
C36 C 0.4253(4) 0.0061(2) 0.6287(4) 0.0644(17) Uani 1 1 d . . .
H14 H 0.3828 -0.0073 0.6305 0.077 Uiso 1 1 calc R . .
C37 C 0.4273(4) 0.0501(2) 0.6264(4) 0.0619(16) Uani 1 1 d . . .
H15 H 0.3863 0.0657 0.6271 0.074 Uiso 1 1 calc R . .
C38 C 0.4883(4) 0.07224(19) 0.6231(4) 0.0556(14) Uani 1 1 d . . .
H16 H 0.4900 0.1021 0.6235 0.067 Uiso 1 1 calc R . .
C51 C 0.7258(5) -0.0934(2) 0.9887(6) 0.082 Uani 1 1 d D . .
C101 C 0.7832(3) 0.31274(14) 0.7947(4) 0.0400(11) Uani 1 1 d . . .
C102 C 0.7465(3) 0.30625(15) 0.8509(4) 0.0457(12) Uani 1 1 d . . .
H17 H 0.6919 0.2994 0.8182 0.055 Uiso 1 1 calc R . .
C103 C 0.7885(3) 0.30965(15) 0.9545(4) 0.0446(12) Uani 1 1 d . . .
C104 C 0.8702(3) 0.31812(16) 1.0022(4) 0.0520(14) Uani 1 1 d . . .
H18 H 0.8998 0.3193 1.0719 0.062 Uiso 1 1 calc R . .
C105 C 0.9086(3) 0.32487(17) 0.9484(4) 0.0506(13) Uani 1 1 d . . .
C106 C 0.8643(3) 0.32306(15) 0.8441(4) 0.0461(12) Uani 1 1 d . . .
H19 H 0.8894 0.3288 0.8074 0.055 Uiso 1 1 calc R . .
C111 C 0.7348(3) 0.30844(16) 0.6799(4) 0.0481(12) Uani 1 1 d . . .
H20 H 0.6785 0.3146 0.6559 0.058 Uiso 1 1 calc R . .
H21 H 0.7543 0.3293 0.6504 0.058 Uiso 1 1 calc R . .
C112 C 0.6940(3) 0.23114(17) 0.6348(4) 0.0457(12) Uani 1 1 d . . .
H22 H 0.6478 0.2330 0.6395 0.055 Uiso 1 1 calc R . .
C113 C 0.7880(3) 0.20672(16) 0.6138(3) 0.0419(11) Uani 1 1 d . . .
C114 C 0.8034(3) 0.24994(16) 0.6339(3) 0.0420(11) Uani 1 1 d . . .
C115 C 0.8682(3) 0.27074(19) 0.6353(4) 0.0530(14) Uani 1 1 d . . .
H23 H 0.8773 0.3000 0.6484 0.064 Uiso 1 1 calc R . .
C116 C 0.9171(4) 0.2460(2) 0.6166(5) 0.0642(16) Uani 1 1 d . . .
H24 H 0.9609 0.2585 0.6163 0.077 Uiso 1 1 calc R . .
C117 C 0.9029(4) 0.2023(2) 0.5977(5) 0.0650(16) Uani 1 1 d . . .
H25 H 0.9383 0.1865 0.5859 0.078 Uiso 1 1 calc R . .
C118 C 0.8404(3) 0.18140(19) 0.5956(4) 0.0538(14) Uani 1 1 d . . .
H26 H 0.8323 0.1521 0.5829 0.065 Uiso 1 1 calc R . .
C131 C 0.7471(4) 0.30337(18) 1.0144(4) 0.0623(16) Uani 1 1 d . . .
H27 H 0.6897 0.3003 0.9683 0.075 Uiso 1 1 calc R . .
H28 H 0.7663 0.2769 1.0522 0.075 Uiso 1 1 calc R . .
C132 C 0.7926(4) 0.33465(17) 1.1837(4) 0.0565(15) Uani 1 1 d . . .
H29 H 0.8160 0.3095 1.2189 0.068 Uiso 1 1 calc R . .
C133 C 0.7504(3) 0.39910(16) 1.1495(4) 0.0471(12) Uani 1 1 d . . .
C134 C 0.7317(4) 0.37960(16) 1.0588(4) 0.0483(13) Uani 1 1 d . . .
C135 C 0.6918(4) 0.4006(2) 0.9673(4) 0.0672(17) Uani 1 1 d . . .
H30 H 0.6803 0.3869 0.9079 0.081 Uiso 1 1 calc R . .
C136 C 0.6702(5) 0.4423(2) 0.9682(5) 0.083(2) Uani 1 1 d . . .
H31 H 0.6427 0.4573 0.9080 0.099 Uiso 1 1 calc R . .
C137 C 0.6881(5) 0.4623(2) 1.0553(5) 0.078(2) Uani 1 1 d . . .
H32 H 0.6737 0.4910 1.0527 0.094 Uiso 1 1 calc R . .
C138 C 0.7267(4) 0.44196(18) 1.1478(5) 0.0639(16) Uani 1 1 d . . .
H33 H 0.7366 0.4560 1.2060 0.077 Uiso 1 1 calc R . .
C151 C 0.9979(3) 0.33684(18) 1.0004(4) 0.050 Uani 1 1 d . . .
C12' C 1.0127(13) -0.0636(8) 1.0575(18) 0.087(3) Uani 0.356(5) 1 d P A 2
H6' H 0.9972 -0.0358 1.0621 0.105 Uiso 0.356(5) 1 calc PR A 2

loop_
_atom_site_aniso_label
_atom_site_aniso_U_11
_atom_site_aniso_U_22
_atom_site_aniso_U_33
_atom_site_aniso_U_23
_atom_site_aniso_U_13
_atom_site_aniso_U_12
Cd1 0.0386(2) 0.0353(2) 0.0386(2) -0.00504(13) 0.02055(17) -0.00436(14)
N11 0.078(5) 0.097(5) 0.098(4) -0.021(4) 0.039(4) 0.005(4)
N12 0.059(4) 0.082(4) 0.084(4) 0.013(3) 0.037(3) 0.004(3)
N31 0.054(3) 0.039(2) 0.050(2) -0.0073(19) 0.030(2) -0.0080(19)
N32 0.061(3) 0.038(2) 0.050(3) -0.0033(19) 0.028(2) -0.004(2)
N111 0.043(2) 0.041(2) 0.039(2) -0.0001(17) 0.0194(19) -0.0059(18)
N112 0.048(2) 0.035(2) 0.036(2) 0.0000(16) 0.0170(19) -0.0066(18)
N131 0.074(3) 0.040(2) 0.046(3) -0.0002(18) 0.032(3) 0.001(2)
N132 0.066(3) 0.035(2) 0.044(2) -0.0008(18) 0.028(2) 0.003(2)
N11' 0.078(5) 0.097(5) 0.098(4) -0.021(4) 0.039(4) 0.005(4)
N12' 0.059(4) 0.082(4) 0.084(4) 0.013(3) 0.037(3) 0.004(3)
O1 0.088 0.091 0.097 0.003 0.050 0.023
O2 0.052 0.084 0.084 -0.025 0.022 0.002
O3 0.052 0.084 0.084 -0.025 0.022 0.002
O4 0.054 0.077 0.068 -0.016 0.020 0.011
O5 0.101(5) 0.172(7) 0.133(5) 0.053(5) 0.050(4) -0.009(4)
O6 0.31(2) 0.113(10) 0.146(12) 0.068(9) 0.152(15) 0.075(12)
O7 0.255(17) 0.179(13) 0.073(7) 0.000 0.048(9) 0.000
C1 0.072(4) 0.047(3) 0.085(4) 0.022(3) 0.054(4) 0.016(3)
C2 0.084(5) 0.046(3) 0.071(4) 0.020(3) 0.058(4) 0.015(3)
C3 0.085(4) 0.031(3) 0.068(4) 0.003(2) 0.055(4) 0.008(3)
C4 0.081(4) 0.030(3) 0.094(5) 0.014(3) 0.064(4) 0.011(3)
C5 0.097(5) 0.046(3) 0.094(5) 0.032(3) 0.078(4) 0.035(3)
C6 0.102(5) 0.044(3) 0.070(4) 0.024(3) 0.057(4) 0.026(3)
C11 0.081(5) 0.075(4) 0.119(5) 0.034(4) 0.060(4) 0.009(3)
C12 0.070(5) 0.094(5) 0.091(5) -0.012(4) 0.036(4) 0.001(4)
C13 0.072(4) 0.101(4) 0.100(4) -0.002(3) 0.047(3) -0.011(3)
C14 0.049(3) 0.081(4) 0.075(3) 0.016(3) 0.035(3) 0.002(3)
C15 0.057(4) 0.101(4) 0.074(4) 0.019(3) 0.029(3) -0.004(3)
C16 0.077(4) 0.125(6) 0.101(5) 0.036(4) 0.029(4) 0.006(5)
C17 0.079(5) 0.112(5) 0.144(5) 0.040(5) 0.044(5) 0.011(5)
C18 0.077(5) 0.092(5) 0.149(5) 0.004(4) 0.060(4) 0.008(4)
C31 0.086(5) 0.040(3) 0.066(4) -0.005(3) 0.042(4) 0.006(3)
C32 0.053(3) 0.044(3) 0.049(3) -0.007(2) 0.027(3) -0.005(2)
C33 0.046(3) 0.049(3) 0.037(3) -0.002(2) 0.022(2) -0.004(2)
C34 0.060(3) 0.038(3) 0.044(3) 0.001(2) 0.028(3) -0.005(2)
C35 0.065(4) 0.059(4) 0.054(3) -0.001(3) 0.028(3) -0.018(3)
C36 0.058(4) 0.079(5) 0.057(4) 0.008(3) 0.029(3) -0.019(3)
C37 0.054(4) 0.084(5) 0.055(3) 0.010(3) 0.032(3) 0.006(3)
C38 0.075(4) 0.050(3) 0.049(3) -0.002(2) 0.037(3) -0.002(3)
C51 0.087 0.046 0.108 0.017 0.044 0.030
C101 0.043(3) 0.026(2) 0.042(3) -0.0040(19) 0.015(2) -0.0003(19)
C102 0.044(3) 0.034(3) 0.054(3) -0.005(2) 0.021(2) -0.003(2)
C103 0.055(3) 0.030(2) 0.047(3) -0.008(2) 0.024(3) -0.004(2)
C104 0.052(3) 0.042(3) 0.042(3) -0.014(2) 0.009(3) 0.004(2)
C105 0.038(3) 0.043(3) 0.060(3) -0.020(2) 0.017(3) 0.003(2)
C106 0.047(3) 0.034(3) 0.056(3) -0.009(2) 0.025(3) -0.002(2)
C111 0.059(3) 0.034(3) 0.045(3) 0.003(2) 0.022(3) 0.000(2)
C112 0.047(3) 0.047(3) 0.042(3) 0.000(2) 0.021(2) -0.002(2)
C113 0.045(3) 0.045(3) 0.029(2) 0.0015(19) 0.015(2) -0.004(2)
C114 0.048(3) 0.044(3) 0.030(2) 0.0019(19) 0.017(2) -0.006(2)
C115 0.057(3) 0.051(3) 0.053(3) -0.002(2) 0.029(3) -0.016(3)
C116 0.060(4) 0.076(4) 0.068(4) -0.007(3) 0.040(3) -0.020(3)
C117 0.056(4) 0.081(5) 0.067(4) -0.014(3) 0.038(3) -0.009(3)
C118 0.056(3) 0.054(3) 0.052(3) -0.008(3) 0.028(3) -0.004(3)
C131 0.093(5) 0.041(3) 0.058(3) -0.014(3) 0.042(3) -0.019(3)
C132 0.088(4) 0.035(3) 0.044(3) -0.001(2) 0.032(3) -0.001(3)
C133 0.059(3) 0.038(3) 0.045(3) -0.002(2) 0.027(3) -0.003(2)
C134 0.070(4) 0.034(3) 0.046(3) -0.003(2) 0.033(3) -0.006(2)
C135 0.099(5) 0.062(4) 0.044(3) 0.004(3) 0.038(3) 0.002(3)
C136 0.132(7) 0.064(4) 0.064(4) 0.019(3) 0.058(5) 0.024(4)
C137 0.113(6) 0.048(4) 0.077(5) 0.009(3) 0.051(4) 0.021(4)
C138 0.090(5) 0.043(3) 0.065(4) -0.004(3) 0.045(4) 0.008(3)
C151 0.048 0.051 0.046 -0.010 0.020 -0.003
C12' 0.070(5) 0.094(5) 0.091(5) -0.012(4) 0.036(4) 0.001(4)

loop_
_atom_type_symbol
_atom_type_description
_atom_type_scat_dispersion_real
_atom_type_scat_dispersion_imag
_atom_type_scat_source
C C 0.0033 0.0016 'International Tables Vol C Tables 4.2.6.8 and 6.1.1.4'
H H 0.0000 0.0000 'International Tables Vol C Tables 4.2.6.8 and 6.1.1.4'
N N 0.0061 0.0033 'International Tables Vol C Tables 4.2.6.8 and 6.1.1.4'
O O 0.0106 0.0060 'International Tables Vol C Tables 4.2.6.8 and 6.1.1.4'
Cd Cd -0.8075 1.2024 'International Tables Vol C Tables 4.2.6.8 and 6.1.1.4'

loop_
_geom_angle_atom_site_label_1
_geom_angle_atom_site_label_2
_geom_angle_atom_site_label_3
_geom_angle
_geom_angle_site_symmetry_1
_geom_angle_site_symmetry_3
O1 Cd1 N31 95.16(17) 6 .
O1 Cd1 N111 90.95(16) 6 .
N31 Cd1 N111 167.87(14) . .
O1 Cd1 N131 150.1(2) 6 7_657
N31 Cd1 N131 83.88(14) . 7_657
N111 Cd1 N131 85.59(14) . 7_657
O1 Cd1 O3 75.7(2) 6 8_455
N31 Cd1 O3 90.40(16) . 8_455
N111 Cd1 O3 101.28(15) . 8_455
N131 Cd1 O3 134.09(18) 7_657 8_455
O1 Cd1 O4 124.20(18) 6 8_455
N31 Cd1 O4 99.87(14) . 8_455
N111 Cd1 O4 85.21(14) . 8_455
N131 Cd1 O4 85.17(15) 7_657 8_455
O3 Cd1 O4 50.97(17) 8_455 8_455
C12 N11 C13 102.4(11) . .
C14 N12 C12 105.4(9) . .
C14 N12 C11 127.2(8) . .
C12 N12 C11 125.2(9) . .
C14 N12 H4' 167.6 . .
C12 N12 H4' 86.9 . .
C11 N12 H4' 41.6 . .
C32 N31 C33 104.5(4) . .
C32 N31 Cd1 126.3(4) . .
C33 N31 Cd1 129.2(3) . .
C32 N32 C34 106.8(4) . .
C32 N32 C31 125.7(5) . .
C34 N32 C31 127.3(5) . .
C112 N111 C113 104.0(4) . .
C112 N111 Cd1 123.5(3) . .
C113 N111 Cd1 132.5(3) . .
C112 N112 C114 106.0(4) . .
C112 N112 C111 126.8(5) . .
C114 N112 C111 127.1(4) . .
C132 N131 C133 104.3(4) . .
C132 N131 Cd1 119.8(4) . 7_657
C133 N131 Cd1 135.8(3) . 7_657
C132 N132 C134 105.7(4) . .
C132 N132 C131 126.5(5) . .
C134 N132 C131 127.3(5) . .
C12' N11' C15 103.3(19) . .
C12' N12' C11 120.9(15) . .
C12' N12' C14 114.2(14) . .
C11 N12' C14 124.8(12) . .
C51 O1 Cd1 104.6(5) . 6_556
C151 O3 Cd1 97.0(4) . 8_556
C151 O4 Cd1 88.3(4) . 8_556
C6 C1 C2 119.0(6) . .
C6 C1 C11 122.4(7) . .
C2 C1 C11 118.5(6) . .
C3 C2 C1 121.3(5) . .
C3 C2 H1 119.3 . .
C1 C2 H1 119.3 . .
C2 C3 C4 118.8(6) . .
C2 C3 C31 120.3(5) . .
C4 C3 C31 120.9(6) . .
C3 C4 C5 121.3(6) . .
C3 C4 H2 119.4 . .
C5 C4 H2 119.4 . .
C6 C5 C4 117.5(5) . .
C6 C5 C51 123.0(6) . .
C4 C5 C51 119.4(6) . .
C1 C6 C5 122.0(6) . .
C1 C6 H3 119.0 . .
C5 C6 H3 119.0 . .
N12' C11 N12 53.6(7) . .
N12' C11 C1 112.2(9) . .
N12 C11 C1 113.8(6) . .
N12' C11 H4 139.0 . .
N12 C11 H4 108.8 . .
C1 C11 H4 108.8 . .
N12' C11 H5 58.6 . .
N12 C11 H5 108.8 . .
C1 C11 H5 108.8 . .
H4 C11 H5 107.7 . .
N12' C11 H4' 107.6 . .
N12 C11 H4' 56.4 . .
C1 C11 H4' 110.1 . .
H4 C11 H4' 56.6 . .
H5 C11 H4' 141.1 . .
N12' C11 H5' 110.4 . .
N12 C11 H5' 137.4 . .
C1 C11 H5' 108.8 . .
H4 C11 H5' 54.2 . .
H5 C11 H5' 56.1 . .
H4' C11 H5' 107.8 . .
N11 C12 N12 115.6(12) . .
N11 C12 H6 122.2 . .
N12 C12 H6 122.2 . .
N11 C13 C18 124.8(9) . .
N11 C13 C14 116.4(8) . .
C18 C13 C14 118.5(8) . .
C15 C14 N12 139.0(7) . .
C15 C14 C13 120.6(7) . .
N12 C14 C13 100.1(7) . .
C15 C14 N12' 87.1(8) . .
N12 C14 N12' 52.5(7) . .
C13 C14 N12' 152.4(9) . .
C16 C15 N11' 120.5(12) . .
C16 C15 C14 118.0(8) . .
N11' C15 C14 121.5(11) . .
C15 C16 C17 120.8(9) . .
C15 C16 H7 119.6 . .
C17 C16 H7 119.6 . .
C18 C17 C16 122.9(10) . .
C18 C17 H8 118.5 . .
C16 C17 H8 118.5 . .
C17 C18 C13 119.2(9) . .
C17 C18 H9 120.4 . .
C13 C18 H9 120.4 . .
N32 C31 C3 111.7(4) . .
N32 C31 H10 109.3 . .
C3 C31 H10 109.3 . .
N32 C31 H11 109.3 . .
C3 C31 H11 109.3 . .
H10 C31 H11 107.9 . .
N31 C32 N32 114.1(5) . .
N31 C32 H12 122.9 . .
N32 C32 H12 122.9 . .
N31 C33 C38 130.5(5) . .
N31 C33 C34 109.6(5) . .
C38 C33 C34 119.9(5) . .
N32 C34 C35 132.3(5) . .
N32 C34 C33 104.9(4) . .
C35 C34 C33 122.9(5) . .
C34 C35 C36 116.2(6) . .
C34 C35 H13 121.9 . .
C36 C35 H13 121.9 . .
C37 C36 C35 122.2(6) . .
C37 C36 H14 118.9 . .
C35 C36 H14 118.9 . .
C36 C37 C38 122.2(6) . .
C36 C37 H15 118.9 . .
C38 C37 H15 118.9 . .
C37 C38 C33 116.6(6) . .
C37 C38 H16 121.7 . .
C33 C38 H16 121.7 . .
O2 C51 O1 127.6(7) . .
O2 C51 C5 117.9(7) . .
O1 C51 C5 114.5(7) . .
C102 C101 C106 118.6(5) . .
C102 C101 C111 120.6(5) . .
C106 C101 C111 120.8(5) . .
C101 C102 C103 121.9(5) . .
C101 C102 H17 119.0 . .
C103 C102 H17 119.0 . .
C104 C103 C102 118.2(5) . .
C104 C103 C131 120.6(5) . .
C102 C103 C131 121.2(5) . .
C105 C104 C103 121.3(5) . .
C105 C104 H18 119.3 . .
C103 C104 H18 119.3 . .
C104 C105 C106 119.3(5) . .
C104 C105 C151 121.5(5) . .
C106 C105 C151 119.1(5) . .
C101 C106 C105 120.5(5) . .
C101 C106 H19 119.7 . .
C105 C106 H19 119.7 . .
N112 C111 C101 111.2(4) . .
N112 C111 H20 109.4 . .
C101 C111 H20 109.4 . .
N112 C111 H21 109.4 . .
C101 C111 H21 109.4 . .
H20 C111 H21 108.0 . .
N111 C112 N112 114.0(5) . .
N111 C112 H22 123.0 . .
N112 C112 H22 123.0 . .
C114 C113 N111 110.5(5) . .
C114 C113 C118 119.6(5) . .
N111 C113 C118 129.9(5) . .
C113 C114 N112 105.6(4) . .
C113 C114 C115 123.0(5) . .
N112 C114 C115 131.4(5) . .
C116 C115 C114 116.4(5) . .
C116 C115 H23 121.8 . .
C114 C115 H23 121.8 . .
C115 C116 C117 121.1(6) . .
C115 C116 H24 119.4 . .
C117 C116 H24 119.4 . .
C118 C117 C116 123.6(6) . .
C118 C117 H25 118.2 . .
C116 C117 H25 118.2 . .
C117 C118 C113 116.2(6) . .
C117 C118 H26 121.9 . .
C113 C118 H26 121.9 . .
N132 C131 C103 114.0(4) . .
N132 C131 H27 108.7 . .
C103 C131 H27 108.7 . .
N132 C131 H28 108.7 . .
C103 C131 H28 108.7 . .
H27 C131 H28 107.6 . .
N131 C132 N132 114.5(5) . .
N131 C132 H29 122.8 . .
N132 C132 H29 122.8 . .
N131 C133 C134 109.8(4) . .
N131 C133 C138 131.7(5) . .
C134 C133 C138 118.4(5) . .
N132 C134 C135 131.0(5) . .
N132 C134 C133 105.7(4) . .
C135 C134 C133 123.2(5) . .
C136 C135 C134 116.9(6) . .
C136 C135 H30 121.6 . .
C134 C135 H30 121.6 . .
C137 C136 C135 121.3(6) . .
C137 C136 H31 119.3 . .
C135 C136 H31 119.3 . .
C136 C137 C138 123.0(6) . .
C136 C137 H32 118.5 . .
C138 C137 H32 118.5 . .
C137 C138 C133 117.0(5) . .
C137 C138 H33 121.5 . .
C133 C138 H33 121.5 . .
O3 C151 O4 123.4(6) . .
O3 C151 C105 119.3(5) . .
O4 C151 C105 117.2(6) . .
N11' C12' N12' 113(2) . .
N11' C12' H6' 123.3 . .
N12' C12' H6' 123.3 . .

loop_
_geom_bond_atom_site_label_1
_geom_bond_atom_site_label_2
_geom_bond_distance
_geom_bond_site_symmetry_2
Cd1 O1 2.298(5) 6
Cd1 N31 2.338(4) .
Cd1 N111 2.357(4) .
Cd1 N131 2.392(5) 7_657
Cd1 O3 2.392(4) 8_455
Cd1 O4 2.553(5) 8_455
N11 C12 1.267(14) .
N11 C13 1.304(12) .
N12 C14 1.380(9) .
N12 C12 1.399(15) .
N12 C11 1.447(9) .
N12 H4' 1.2173 .
N31 C32 1.295(7) .
N31 C33 1.390(6) .
N32 C32 1.350(7) .
N32 C34 1.374(7) .
N32 C31 1.477(7) .
N111 C112 1.314(6) .
N111 C113 1.391(6) .
N112 C112 1.355(6) .
N112 C114 1.389(6) .
N112 C111 1.460(6) .
N131 C132 1.307(6) .
N131 C133 1.386(6) .
N131 Cd1 2.392(5) 7_657
N132 C132 1.358(6) .
N132 C134 1.382(6) .
N132 C131 1.439(6) .
N11' C12' 1.14(3) .
N11' C15 1.350(19) .
N12' C12' 1.29(2) .
N12' C11 1.370(12) .
N12' C14 1.488(12) .
O1 C51 1.194(8) .
O1 Cd1 2.298(5) 6_556
O2 C51 1.155(8) .
O3 C151 1.194(7) .
O3 Cd1 2.392(4) 8_556
O4 C151 1.228(6) .
O4 Cd1 2.553(5) 8_556
C1 C6 1.373(8) .
C1 C2 1.397(9) .
C1 C11 1.513(9) .
C2 C3 1.381(8) .
C2 H1 0.9300 .
C3 C4 1.385(7) .
C3 C31 1.493(9) .
C4 C5 1.416(9) .
C4 H2 0.9300 .
C5 C6 1.391(9) .
C5 C51 1.529(5) .
C6 H3 0.9300 .
C11 H4 0.9700 .
C11 H5 0.9700 .
C11 H4' 0.9699 .
C11 H5' 0.9701 .
C12 H6 0.9300 .
C13 C18 1.366(9) .
C13 C14 1.428(9) .
C14 C15 1.374(9) .
C15 C16 1.346(9) .
C16 C17 1.370(10) .
C16 H7 0.9300 .
C17 C18 1.321(10) .
C17 H8 0.9300 .
C18 H9 0.9300 .
C31 H10 0.9700 .
C31 H11 0.9700 .
C32 H12 0.9300 .
C33 C38 1.399(8) .
C33 C34 1.400(7) .
C34 C35 1.375(7) .
C35 C36 1.377(9) .
C35 H13 0.9300 .
C36 C37 1.373(9) .
C36 H14 0.9300 .
C37 C38 1.383(8) .
C37 H15 0.9300 .
C38 H16 0.9300 .
C101 C102 1.384(7) .
C101 C106 1.384(7) .
C101 C111 1.536(7) .
C102 C103 1.384(7) .
C102 H17 0.9300 .
C103 C104 1.381(7) .
C103 C131 1.508(8) .
C104 C105 1.379(8) .
C104 H18 0.9300 .
C105 C106 1.391(7) .
C105 C151 1.529(7) .
C106 H19 0.9300 .
C111 H20 0.9700 .
C111 H21 0.9700 .
C112 H22 0.9300 .
C113 C114 1.379(7) .
C113 C118 1.416(7) .
C114 C115 1.395(7) .
C115 C116 1.357(8) .
C115 H23 0.9300 .
C116 C117 1.388(9) .
C116 H24 0.9300 .
C117 C118 1.352(8) .
C117 H25 0.9300 .
C118 H26 0.9300 .
C131 H27 0.9700 .
C131 H28 0.9700 .
C132 H29 0.9300 .
C133 C134 1.397(7) .
C133 C138 1.405(7) .
C134 C135 1.384(8) .
C135 C136 1.366(9) .
C135 H30 0.9300 .
C136 C137 1.360(9) .
C136 H31 0.9300 .
C137 C138 1.386(9) .
C137 H32 0.9300 .
C138 H33 0.9300 .
C12' H6' 0.9300 .

loop_
_geom_torsion_atom_site_label_1
_geom_torsion_atom_site_label_2
_geom_torsion_atom_site_label_3
_geom_torsion_atom_site_label_4
_geom_torsion
_geom_torsion_site_symmetry_1
_geom_torsion_site_symmetry_2
_geom_torsion_site_symmetry_3
_geom_torsion_site_symmetry_4
O1 Cd1 N31 C32 50.4(4) 6 . . .
N111 Cd1 N31 C32 -69.6(8) . . . .
N131 Cd1 N31 C32 -99.6(4) 7_657 . . .
O3 Cd1 N31 C32 126.1(4) 8_455 . . .
O4 Cd1 N31 C32 176.4(4) 8_455 . . .
O1 Cd1 N31 C33 -130.5(4) 6 . . .
N111 Cd1 N31 C33 109.6(7) . . . .
N131 Cd1 N31 C33 79.6(4) 7_657 . . .
O3 Cd1 N31 C33 -54.8(4) 8_455 . . .
O4 Cd1 N31 C33 -4.4(4) 8_455 . . .
O1 Cd1 N111 C112 136.3(4) 6 . . .
N31 Cd1 N111 C112 -103.4(7) . . . .
N131 Cd1 N111 C112 -73.5(4) 7_657 . . .
O3 Cd1 N111 C112 60.6(4) 8_455 . . .
O4 Cd1 N111 C112 12.0(4) 8_455 . . .
O1 Cd1 N111 C113 -47.1(4) 6 . . .
N31 Cd1 N111 C113 73.3(8) . . . .
N131 Cd1 N111 C113 103.2(4) 7_657 . . .
O3 Cd1 N111 C113 -122.7(4) 8_455 . . .
O4 Cd1 N111 C113 -171.3(4) 8_455 . . .
C6 C1 C2 C3 0.1(9) . . . .
C11 C1 C2 C3 177.9(6) . . . .
C1 C2 C3 C4 -2.1(8) . . . .
C1 C2 C3 C31 177.9(5) . . . .
C2 C3 C4 C5 4.6(8) . . . .
C31 C3 C4 C5 -175.4(5) . . . .
C3 C4 C5 C6 -5.1(8) . . . .
C3 C4 C5 C51 178.6(5) . . . .
C2 C1 C6 C5 -0.8(9) . . . .
C11 C1 C6 C5 -178.4(6) . . . .
C4 C5 C6 C1 3.2(9) . . . .
C51 C5 C6 C1 179.3(6) . . . .
C12' N12' C11 N12 174(2) . . . .
C14 N12' C11 N12 -11.4(9) . . . .
C12' N12' C11 C1 -82.4(18) . . . .
C14 N12' C11 C1 92.5(14) . . . .
C14 N12 C11 N12' 12.7(11) . . . .
C12 N12 C11 N12' 173.4(15) . . . .
C14 N12 C11 C1 -88.1(11) . . . .
C12 N12 C11 C1 72.6(12) . . . .
C6 C1 C11 N12' 16.2(11) . . . .
C2 C1 C11 N12' -161.4(9) . . . .
C6 C1 C11 N12 74.8(9) . . . .
C2 C1 C11 N12 -102.8(8) . . . .
C13 N11 C12 N12 4.9(14) . . . .
C14 N12 C12 N11 -4.0(14) . . . .
C11 N12 C12 N11 -168.1(10) . . . .
C12 N11 C13 C18 -177.1(10) . . . .
C12 N11 C13 C14 -4.1(13) . . . .
C12 N12 C14 C15 173.0(10) . . . .
C11 N12 C14 C15 -23.2(16) . . . .
C12 N12 C14 C13 1.1(9) . . . .
C11 N12 C14 C13 164.9(8) . . . .
C12 N12 C14 N12' -175.6(12) . . . .
C11 N12 C14 N12' -11.9(10) . . . .
N11 C13 C14 C15 -172.0(8) . . . .
C18 C13 C14 C15 1.4(11) . . . .
N11 C13 C14 N12 1.8(10) . . . .
C18 C13 C14 N12 175.3(7) . . . .
N11 C13 C14 N12' 7(2) . . . .
C18 C13 C14 N12' -179.2(16) . . . .
C12' N12' C14 C15 -0.1(16) . . . .
C11 N12' C14 C15 -175.3(14) . . . .
C12' N12' C14 N12 -172.6(19) . . . .
C11 N12' C14 N12 12.2(10) . . . .
C12' N12' C14 C13 -179.6(16) . . . .
C11 N12' C14 C13 5(3) . . . .
C12' N11' C15 C16 -174.7(16) . . . .
C12' N11' C15 C14 8(2) . . . .
N12 C14 C15 C16 -172.9(9) . . . .
C13 C14 C15 C16 -2.2(11) . . . .
N12' C14 C15 C16 178.1(9) . . . .
N12 C14 C15 N11' 4.7(17) . . . .
C13 C14 C15 N11' 175.4(12) . . . .
N12' C14 C15 N11' -4.4(13) . . . .
N11' C15 C16 C17 -176.5(12) . . . .
C14 C15 C16 C17 1.1(13) . . . .
C15 C16 C17 C18 0.8(16) . . . .
C16 C17 C18 C13 -1.6(15) . . . .
N11 C13 C18 C17 173.4(10) . . . .
C14 C13 C18 C17 0.5(12) . . . .
C32 N32 C31 C3 78.0(7) . . . .
C34 N32 C31 C3 -95.2(7) . . . .
C2 C3 C31 N32 -95.9(6) . . . .
C4 C3 C31 N32 84.1(7) . . . .
C33 N31 C32 N32 0.9(6) . . . .
Cd1 N31 C32 N32 -179.8(3) . . . .
C34 N32 C32 N31 0.5(6) . . . .
C31 N32 C32 N31 -173.8(5) . . . .
C32 N31 C33 C38 -179.9(5) . . . .
Cd1 N31 C33 C38 0.7(8) . . . .
C32 N31 C33 C34 -2.0(5) . . . .
Cd1 N31 C33 C34 178.7(3) . . . .
C32 N32 C34 C35 177.7(6) . . . .
C31 N32 C34 C35 -8.0(9) . . . .
C32 N32 C34 C33 -1.7(5) . . . .
C31 N32 C34 C33 172.5(5) . . . .
N31 C33 C34 N32 2.3(5) . . . .
C38 C33 C34 N32 -179.5(4) . . . .
N31 C33 C34 C35 -177.2(5) . . . .
C38 C33 C34 C35 1.0(8) . . . .
N32 C34 C35 C36 -178.1(5) . . . .
C33 C34 C35 C36 1.2(8) . . . .
C34 C35 C36 C37 -1.9(9) . . . .
C35 C36 C37 C38 0.4(9) . . . .
C36 C37 C38 C33 1.9(8) . . . .
N31 C33 C38 C37 175.3(5) . . . .
C34 C33 C38 C37 -2.5(8) . . . .
Cd1 O1 C51 O2 -4.7(9) 6_556 . . .
Cd1 O1 C51 C5 176.8(4) 6_556 . . .
C6 C5 C51 O2 32.4(9) . . . .
C4 C5 C51 O2 -151.5(6) . . . .
C6 C5 C51 O1 -148.9(7) . . . .
C4 C5 C51 O1 27.2(8) . . . .
C106 C101 C102 C103 -0.2(7) . . . .
C111 C101 C102 C103 179.6(4) . . . .
C101 C102 C103 C104 -2.6(7) . . . .
C101 C102 C103 C131 178.7(5) . . . .
C102 C103 C104 C105 2.7(7) . . . .
C131 C103 C104 C105 -178.6(5) . . . .
C103 C104 C105 C106 -0.1(8) . . . .
C103 C104 C105 C151 176.4(5) . . . .
C102 C101 C106 C105 2.9(7) . . . .
C111 C101 C106 C105 -176.9(4) . . . .
C104 C105 C106 C101 -2.8(8) . . . .
C151 C105 C106 C101 -179.3(4) . . . .
C112 N112 C111 C101 89.7(6) . . . .
C114 N112 C111 C101 -84.5(6) . . . .
C102 C101 C111 N112 -94.2(6) . . . .
C106 C101 C111 N112 85.7(6) . . . .
C113 N111 C112 N112 -0.6(5) . . . .
Cd1 N111 C112 N112 176.9(3) . . . .
C114 N112 C112 N111 0.9(5) . . . .
C111 N112 C112 N111 -174.3(4) . . . .
C112 N111 C113 C114 0.0(5) . . . .
Cd1 N111 C113 C114 -177.1(3) . . . .
C112 N111 C113 C118 -179.6(5) . . . .
Cd1 N111 C113 C118 3.3(7) . . . .
N111 C113 C114 N112 0.5(5) . . . .
C118 C113 C114 N112 -179.9(4) . . . .
N111 C113 C114 C115 -178.2(4) . . . .
C118 C113 C114 C115 1.4(7) . . . .
C112 N112 C114 C113 -0.8(5) . . . .
C111 N112 C114 C113 174.4(4) . . . .
C112 N112 C114 C115 177.8(5) . . . .
C111 N112 C114 C115 -7.1(8) . . . .
C113 C114 C115 C116 -0.7(8) . . . .
N112 C114 C115 C116 -179.0(5) . . . .
C114 C115 C116 C117 -0.4(9) . . . .
C115 C116 C117 C118 0.6(10) . . . .
C116 C117 C118 C113 0.1(9) . . . .
C114 C113 C118 C117 -1.1(7) . . . .
N111 C113 C118 C117 178.5(5) . . . .
C132 N132 C131 C103 -122.0(6) . . . .
C134 N132 C131 C103 67.7(8) . . . .
C104 C103 C131 N132 53.6(7) . . . .
C102 C103 C131 N132 -127.7(5) . . . .
C133 N131 C132 N132 -0.2(7) . . . .
Cd1 N131 C132 N132 -178.3(4) 7_657 . . .
C134 N132 C132 N131 -0.1(7) . . . .
C131 N132 C132 N131 -172.1(6) . . . .
C132 N131 C133 C134 0.4(7) . . . .
Cd1 N131 C133 C134 178.0(4) 7_657 . . .
C132 N131 C133 C138 178.0(7) . . . .
Cd1 N131 C133 C138 -4.4(10) 7_657 . . .
C132 N132 C134 C135 -178.8(7) . . . .
C131 N132 C134 C135 -6.9(11) . . . .
C132 N132 C134 C133 0.3(6) . . . .
C131 N132 C134 C133 172.3(6) . . . .
N131 C133 C134 N132 -0.4(7) . . . .
C138 C133 C134 N132 -178.4(5) . . . .
N131 C133 C134 C135 178.8(6) . . . .
C138 C133 C134 C135 0.8(9) . . . .
N132 C134 C135 C136 178.7(7) . . . .
C133 C134 C135 C136 -0.3(10) . . . .
C134 C135 C136 C137 0.8(12) . . . .
C135 C136 C137 C138 -2.0(13) . . . .
C136 C137 C138 C133 2.4(12) . . . .
N131 C133 C138 C137 -179.2(7) . . . .
C134 C133 C138 C137 -1.8(9) . . . .
Cd1 O3 C151 O4 -6.1(7) 8_556 . . .
Cd1 O3 C151 C105 170.5(4) 8_556 . . .
Cd1 O4 C151 O3 5.6(6) 8_556 . . .
Cd1 O4 C151 C105 -171.0(4) 8_556 . . .
C104 C105 C151 O3 -153.9(6) . . . .
C106 C105 C151 O3 22.5(8) . . . .
C104 C105 C151 O4 22.9(8) . . . .
C106 C105 C151 O4 -160.6(5) . . . .
C15 N11' C12' N12' -7(3) . . . .
C11 N12' C12' N11' -179.6(19) . . . .
C14 N12' C12' N11' 5(3) . . . .
